data_4326195
loop_
_publ_author_name
'Chao Chen'
'Huayu Qiu'
'Wanzhi Chen'

_publ_section_title
;
 Synthesis and Characterization of Nickel Inverse 9-Metallacrown-3,
 Palladium-Silver, and Dinuclear Platinum Complexes Containing
 Pyrazole-Functionalized NHC Ligands
;
_journal_name_full 'Inorganic Chemistry'
_journal_page_first 8671
_journal_page_last 8678
_journal_paper_doi 10.1021/ic2012233
_journal_volume 50
_journal_year 2011
_chemical_formula_sum 'C44 H54 Ag F6 N10 P Pd2'
_chemical_formula_weight 1188.61
_chemical_name_systematic
; 
 ? 
;
_space_group_IT_number 15
_symmetry_cell_setting monoclinic
_symmetry_space_group_name_Hall '-C 2yc'
_symmetry_space_group_name_H-M 'C 1 2/c 1'
_atom_sites_solution_hydrogens geom
_atom_sites_solution_primary direct
_atom_sites_solution_secondary difmap
_audit_creation_method SHELXL-97
_cell_angle_alpha 90.00
_cell_angle_beta 107.703(4)
_cell_angle_gamma 90.00
_cell_formula_units_Z 4
_cell_length_a 20.3269(8)
_cell_length_b 22.2835(8)
_cell_length_c 11.0602(5)
_cell_measurement_temperature 293(2)
_cell_volume 4772.5(3)
_computing_cell_refinement 'Bruker FRAMBO'
_computing_data_collection 'Bruker FRAMBO'
_computing_data_reduction 'Bruker SAINT'
_computing_molecular_graphics 'Bruker SHELXTL'
_computing_publication_material 'Bruker SHELXTL'
_computing_structure_refinement 'SHELXL-97 (Sheldrick, 1997)'
_computing_structure_solution 'SHELXS-97 (Sheldrick, 1990)'
_diffrn_ambient_temperature 293(2)
_diffrn_measured_fraction_theta_full 0.991
_diffrn_measured_fraction_theta_max 0.991
_diffrn_measurement_device_type 'multiwire proportional'
_diffrn_measurement_method 'phi and omega scans'
_diffrn_radiation_monochromator graphite
_diffrn_radiation_source 'fine-focus sealed tube'
_diffrn_radiation_type CuK\a
_diffrn_radiation_wavelength 1.54178
_diffrn_reflns_av_R_equivalents 0.0716
_diffrn_reflns_av_sigmaI/netI 0.0461
_diffrn_reflns_limit_h_max 24
_diffrn_reflns_limit_h_min -21
_diffrn_reflns_limit_k_max 25
_diffrn_reflns_limit_k_min -26
_diffrn_reflns_limit_l_max 12
_diffrn_reflns_limit_l_min -13
_diffrn_reflns_number 16103
_diffrn_reflns_theta_full 66.49
_diffrn_reflns_theta_max 66.49
_diffrn_reflns_theta_min 3.97
_exptl_absorpt_coefficient_mu 10.157
_exptl_absorpt_correction_T_max 0.2035
_exptl_absorpt_correction_T_min 0.1395
_exptl_absorpt_correction_type multi-scan
_exptl_absorpt_process_details SADABS
_exptl_crystal_colour COLORLESS
_exptl_crystal_density_diffrn 1.654
_exptl_crystal_description BLOCK
_exptl_crystal_F_000 2384
_exptl_crystal_size_max 0.32
_exptl_crystal_size_mid 0.25
_exptl_crystal_size_min 0.23
_refine_diff_density_max 2.907
_refine_diff_density_min -3.681
_refine_diff_density_rms 0.250
_refine_ls_extinction_method none
_refine_ls_goodness_of_fit_ref 1.032
_refine_ls_hydrogen_treatment constr
_refine_ls_matrix_type full
_refine_ls_number_parameters 313
_refine_ls_number_reflns 4168
_refine_ls_number_restraints 84
_refine_ls_restrained_S_all 1.027
_refine_ls_R_factor_all 0.0705
_refine_ls_R_factor_gt 0.0645
_refine_ls_shift/su_max 0.001
_refine_ls_shift/su_mean 0.000
_refine_ls_structure_factor_coef Fsqd
_refine_ls_weighting_details 'calc w=1/[\s^2^(Fo^2^)+(0.1292P)^2^+54.7114P] where P=(Fo^2^+2Fc^2^)/3'
_refine_ls_weighting_scheme calc
_refine_ls_wR_factor_gt 0.1708
_refine_ls_wR_factor_ref 0.1794
_reflns_number_gt 3706
_reflns_number_total 4168
_reflns_threshold_expression >2sigma(I)
_cod_data_source_file ic2012233_si_002_5.cif
_cod_data_source_block 5
_cod_database_code 4326195

loop_
_symmetry_equiv_pos_as_xyz
'x, y, z'
'-x, y, -z+1/2'
'x+1/2, y+1/2, z'
'-x+1/2, y+1/2, -z+1/2'
'-x, -y, -z'
'x, -y, z-1/2'
'-x+1/2, -y+1/2, -z'
'x+1/2, -y+1/2, z-1/2'

loop_
_atom_site_label
_atom_site_type_symbol
_atom_site_fract_x
_atom_site_fract_y
_atom_site_fract_z
_atom_site_U_iso_or_equiv
_atom_site_adp_type
_atom_site_occupancy
_atom_site_symmetry_multiplicity
_atom_site_calc_flag
_atom_site_refinement_flags
_atom_site_disorder_assembly
_atom_site_disorder_group
Pd1 Pd 0.91422(2) 0.402221(18) 0.36969(4) 0.0084(2) Uani 1 1 d . . .
Ag1 Ag 1.0000 0.52960(3) 0.2500 0.0123(2) Uani 1 2 d S . .
C1 C 0.8685(4) 0.6344(3) 0.1732(8) 0.0222(15) Uani 1 1 d . . .
H1A H 0.9115 0.6307 0.1549 0.033 Uiso 1 1 calc R . .
H1B H 0.8709 0.6675 0.2299 0.033 Uiso 1 1 calc R . .
H1C H 0.8319 0.6412 0.0958 0.033 Uiso 1 1 calc R . .
C2 C 0.8545(3) 0.5775(3) 0.2345(6) 0.0138(13) Uani 1 1 d . . .
C3 C 0.7971(3) 0.5626(3) 0.2716(6) 0.0136(13) Uani 1 1 d U . .
H3 H 0.7575 0.5853 0.2627 0.016 Uiso 1 1 calc R . .
C4 C 0.8126(3) 0.5059(3) 0.3252(6) 0.0117(12) Uani 1 1 d U . .
C5 C 0.7707(3) 0.4670(3) 0.3848(6) 0.0131(13) Uani 1 1 d . . .
H5A H 0.7937 0.4643 0.4754 0.016 Uiso 1 1 calc R . .
H5B H 0.7259 0.4853 0.3724 0.016 Uiso 1 1 calc R . .
C6 C 0.8137(3) 0.3731(3) 0.3157(6) 0.0124(13) Uani 1 1 d . . .
C7 C 0.6992(4) 0.3771(3) 0.2846(6) 0.0171(14) Uani 1 1 d U . .
H7 H 0.6563 0.3914 0.2849 0.021 Uiso 1 1 calc R . .
C8 C 0.7124(3) 0.3243(3) 0.2402(7) 0.0180(14) Uani 1 1 d . . .
H8 H 0.6804 0.2946 0.2036 0.022 Uiso 1 1 calc R . .
C9 C 0.8181(3) 0.2739(3) 0.2171(6) 0.0099(12) Uani 1 1 d U . .
C10 C 0.8373(3) 0.2824(3) 0.1069(6) 0.0137(13) Uani 1 1 d . . .
C11 C 0.8746(3) 0.2370(3) 0.0715(6) 0.0153(13) Uani 1 1 d . . .
H11 H 0.8895 0.2425 0.0007 0.018 Uiso 1 1 calc R . .
C12 C 0.8901(4) 0.1833(3) 0.1397(7) 0.0206(15) Uani 1 1 d . . .
C13 C 0.8685(3) 0.1762(3) 0.2460(7) 0.0168(14) Uani 1 1 d . . .
H13 H 0.8782 0.1404 0.2911 0.020 Uiso 1 1 calc R . .
C14 C 0.8326(3) 0.2212(3) 0.2880(7) 0.0162(14) Uani 1 1 d . . .
C15 C 0.8153(4) 0.3374(3) 0.0246(7) 0.0200(15) Uani 1 1 d . . .
H15A H 0.8385 0.3380 -0.0392 0.030 Uiso 1 1 calc R . .
H15B H 0.8273 0.3727 0.0762 0.030 Uiso 1 1 calc R . .
H15C H 0.7663 0.3363 -0.0154 0.030 Uiso 1 1 calc R . .
C16 C 0.9289(4) 0.1344(4) 0.0961(8) 0.0301(18) Uani 1 1 d . . .
H16A H 0.9427 0.1041 0.1606 0.045 Uiso 1 1 calc R . .
H16B H 0.9691 0.1511 0.0806 0.045 Uiso 1 1 calc R . .
H16C H 0.8996 0.1168 0.0193 0.045 Uiso 1 1 calc R . .
C17 C 0.8111(4) 0.2138(3) 0.4051(7) 0.0227(15) Uani 1 1 d . . .
H17A H 0.8222 0.1739 0.4381 0.034 Uiso 1 1 calc R . .
H17B H 0.7622 0.2201 0.3847 0.034 Uiso 1 1 calc R . .
H17C H 0.8350 0.2425 0.4678 0.034 Uiso 1 1 calc R . .
C18 C 0.9665(3) 0.3196(3) 0.4182(6) 0.0166(14) Uani 1 1 d U . .
H18A H 0.9466 0.2912 0.4638 0.020 Uiso 1 1 calc R . .
H18B H 0.9828 0.3010 0.3534 0.020 Uiso 1 1 calc R . .
C19 C 1.0081(3) 0.3639(3) 0.4901(7) 0.0219(15) Uani 1 1 d . . .
H19 H 1.0236 0.3602 0.5780 0.026 Uiso 1 1 calc R . .
C20 C 1.0272(3) 0.4147(3) 0.4325(6) 0.0154(13) Uani 1 1 d U . .
H20A H 1.0510 0.4072 0.3700 0.018 Uiso 1 1 calc R . .
H20B H 1.0451 0.4488 0.4870 0.018 Uiso 1 1 calc R . .
C21 C 0.5729(5) 0.5517(4) -0.0391(8) 0.041(2) Uani 1 1 d . . .
H21A H 0.5959 0.5896 -0.0357 0.061 Uiso 1 1 calc R . .
H21B H 0.5239 0.5577 -0.0701 0.061 Uiso 1 1 calc R . .
H21C H 0.5869 0.5251 -0.0950 0.061 Uiso 1 1 calc R . .
C23 C 0.5915(4) 0.5255(3) 0.0885(8) 0.0248(17) Uani 1 1 d . . .
N1 N 0.8999(3) 0.5327(2) 0.2622(5) 0.0132(11) Uani 1 1 d U . .
N2 N 0.8741(3) 0.4880(2) 0.3196(5) 0.0106(10) Uani 1 1 d U . .
N3 N 0.7613(3) 0.4061(2) 0.3298(5) 0.0135(11) Uani 1 1 d U . .
N4 N 0.7831(3) 0.3221(2) 0.2589(5) 0.0124(11) Uani 1 1 d U . .
N5 N 0.6047(4) 0.5068(3) 0.1887(8) 0.0388(18) Uani 1 1 d . . .
P1 P 0.5000 0.30093(12) 0.2500 0.0290(7) Uani 1 2 d S . .
F1 F 0.5611(7) 0.2688(6) 0.1922(12) 0.062(3) Uani 0.50 1 d PU A 1
F2 F 0.5541(9) 0.3343(8) 0.2168(15) 0.076(4) Uani 0.50 1 d PU A 1
F1' F 0.5256(6) 0.2361(6) 0.2475(13) 0.060(3) Uani 0.50 1 d PU . 2
F2' F 0.5380(5) 0.3642(5) 0.2263(9) 0.035(2) Uani 0.50 1 d PU . 2
F3 F 0.4526(5) 0.3017(3) 0.1083(7) 0.090(3) Uani 1 1 d . A .

loop_
_atom_site_aniso_label
_atom_site_aniso_U_11
_atom_site_aniso_U_22
_atom_site_aniso_U_33
_atom_site_aniso_U_23
_atom_site_aniso_U_13
_atom_site_aniso_U_12
Pd1 0.0039(3) 0.0030(3) 0.0206(3) -0.00197(15) 0.0070(2) -0.00021(14)
Ag1 0.0089(4) 0.0026(3) 0.0301(4) 0.000 0.0130(3) 0.000
C1 0.020(4) 0.013(3) 0.039(4) 0.006(3) 0.018(3) 0.009(3)
C2 0.015(3) 0.010(3) 0.021(3) 0.001(3) 0.011(3) 0.004(3)
C3 0.0134(15) 0.0135(15) 0.0145(15) -0.0005(10) 0.0050(10) 0.0011(10)
C4 0.0110(15) 0.0115(15) 0.0130(15) -0.0008(9) 0.0043(10) 0.0003(9)
C5 0.013(3) 0.007(3) 0.025(3) -0.004(3) 0.014(3) 0.000(2)
C6 0.013(3) 0.005(3) 0.020(3) 0.001(2) 0.007(2) 0.002(2)
C7 0.0164(16) 0.0173(16) 0.0184(16) 0.0007(10) 0.0064(10) -0.0006(10)
C8 0.011(3) 0.014(3) 0.031(4) 0.000(3) 0.008(3) -0.007(3)
C9 0.0092(14) 0.0093(15) 0.0114(14) -0.0006(9) 0.0035(10) -0.0009(9)
C10 0.012(3) 0.005(3) 0.024(3) 0.002(3) 0.005(2) -0.002(2)
C11 0.012(3) 0.011(3) 0.024(3) -0.003(3) 0.007(3) -0.003(3)
C12 0.016(3) 0.013(3) 0.033(4) -0.005(3) 0.006(3) 0.003(3)
C13 0.019(3) 0.004(3) 0.026(4) 0.004(3) 0.005(3) -0.001(3)
C14 0.012(3) 0.011(3) 0.026(3) 0.000(3) 0.006(3) -0.006(3)
C15 0.024(4) 0.009(3) 0.030(4) 0.007(3) 0.012(3) -0.002(3)
C16 0.029(4) 0.021(4) 0.043(5) -0.007(3) 0.015(4) 0.010(3)
C17 0.021(4) 0.019(4) 0.033(4) 0.006(3) 0.014(3) -0.001(3)
C18 0.0159(16) 0.0162(16) 0.0180(16) 0.0006(10) 0.0057(10) 0.0010(10)
C19 0.013(3) 0.019(4) 0.035(4) 0.004(3) 0.010(3) 0.003(3)
C20 0.0143(15) 0.0157(16) 0.0165(16) 0.0001(10) 0.0052(10) -0.0001(10)
C21 0.056(6) 0.033(5) 0.034(5) 0.003(4) 0.014(4) -0.011(4)
C23 0.024(4) 0.008(3) 0.047(5) -0.001(3) 0.017(3) -0.002(3)
N1 0.0135(14) 0.0118(14) 0.0143(14) -0.0006(9) 0.0043(9) -0.0008(9)
N2 0.0101(13) 0.0098(13) 0.0124(13) -0.0001(9) 0.0040(9) -0.0001(9)
N3 0.0124(14) 0.0132(14) 0.0155(14) 0.0002(9) 0.0050(9) 0.0003(9)
N4 0.0117(13) 0.0119(14) 0.0137(13) 0.0005(9) 0.0040(9) -0.0004(9)
N5 0.048(5) 0.014(3) 0.052(5) 0.011(3) 0.013(4) 0.001(3)
P1 0.0181(13) 0.0085(12) 0.0519(18) 0.000 -0.0018(12) 0.000
F1 0.062(3) 0.062(3) 0.063(3) -0.0007(10) 0.0199(14) 0.0008(10)
F2 0.075(4) 0.076(4) 0.077(4) 0.0002(10) 0.0241(16) -0.0005(10)
F1' 0.060(3) 0.059(3) 0.060(3) -0.0006(10) 0.0182(14) 0.0014(10)
F2' 0.035(2) 0.034(2) 0.036(2) 0.0005(10) 0.0104(12) -0.0013(10)
F3 0.106(6) 0.046(4) 0.076(5) -0.029(4) -0.033(4) 0.012(4)

loop_
_atom_type_symbol
_atom_type_description
_atom_type_scat_dispersion_real
_atom_type_scat_dispersion_imag
_atom_type_scat_source
C C 0.0181 0.0091 'International Tables Vol C Tables 4.2.6.8 and 6.1.1.4'
H H 0.0000 0.0000 'International Tables Vol C Tables 4.2.6.8 and 6.1.1.4'
N N 0.0311 0.0180 'International Tables Vol C Tables 4.2.6.8 and 6.1.1.4'
F F 0.0727 0.0534 'International Tables Vol C Tables 4.2.6.8 and 6.1.1.4'
P P 0.2955 0.4335 'International Tables Vol C Tables 4.2.6.8 and 6.1.1.4'
Pd Pd 0.1215 3.9337 'International Tables Vol C Tables 4.2.6.8 and 6.1.1.4'
Ag Ag 0.1306 4.2820 'International Tables Vol C Tables 4.2.6.8 and 6.1.1.4'

loop_
_geom_angle_atom_site_label_1
_geom_angle_atom_site_label_2
_geom_angle_atom_site_label_3
_geom_angle
_geom_angle_site_symmetry_1
_geom_angle_site_symmetry_3
C6 Pd1 N2 86.5(2) . .
C6 Pd1 C18 100.2(2) . .
N2 Pd1 C18 172.9(2) . .
C6 Pd1 C19 132.3(3) . .
N2 Pd1 C19 137.1(2) . .
C18 Pd1 C19 37.9(3) . .
C6 Pd1 C20 168.8(2) . .
N2 Pd1 C20 104.7(2) . .
C18 Pd1 C20 68.6(3) . .
C19 Pd1 C20 37.8(3) . .
N1 Ag1 N1 176.1(3) . 2_755
N1 C2 C3 109.8(6) . .
N1 C2 C1 121.5(6) . .
C3 C2 C1 128.7(6) . .
C2 C3 C4 104.0(6) . .
N2 C4 C3 110.2(6) . .
N2 C4 C5 120.9(6) . .
C3 C4 C5 128.9(6) . .
N3 C5 C4 111.7(5) . .
N3 C6 N4 104.2(5) . .
N3 C6 Pd1 123.2(5) . .
N4 C6 Pd1 132.5(5) . .
C8 C7 N3 106.5(6) . .
C7 C8 N4 107.0(6) . .
C14 C9 C10 122.4(6) . .
C14 C9 N4 119.3(5) . .
C10 C9 N4 118.3(5) . .
C11 C10 C9 117.9(6) . .
C11 C10 C15 120.5(6) . .
C9 C10 C15 121.6(6) . .
C10 C11 C12 121.6(6) . .
C13 C12 C11 118.6(6) . .
C13 C12 C16 121.4(7) . .
C11 C12 C16 120.0(7) . .
C12 C13 C14 122.2(6) . .
C9 C14 C13 117.3(6) . .
C9 C14 C17 120.8(6) . .
C13 C14 C17 121.8(6) . .
C19 C18 Pd1 72.3(4) . .
C18 C19 C20 121.1(7) . .
C18 C19 Pd1 69.8(4) . .
C20 C19 Pd1 73.5(4) . .
C19 C20 Pd1 68.7(4) . .
N5 C23 C21 177.6(9) . .
C2 N1 N2 108.4(5) . .
C2 N1 Ag1 129.4(4) . .
N2 N1 Ag1 121.7(4) . .
C4 N2 N1 107.5(5) . .
C4 N2 Pd1 124.0(4) . .
N1 N2 Pd1 128.0(4) . .
C6 N3 C7 112.0(5) . .
C6 N3 C5 123.0(5) . .
C7 N3 C5 125.0(6) . .
C6 N4 C8 110.3(5) . .
C6 N4 C9 124.9(5) . .
C8 N4 C9 124.7(5) . .
F2 P1 F2 118.9(15) 2_655 .
F2 P1 F1' 100.9(9) 2_655 2_655
F2 P1 F1' 140.0(9) . 2_655
F2 P1 F1' 140.0(9) 2_655 .
F2 P1 F1' 100.9(9) . .
F1' P1 F1' 40.3(9) 2_655 .
F2 P1 F3 88.0(7) 2_655 .
F2 P1 F3 91.4(7) . .
F1' P1 F3 85.4(6) 2_655 .
F1' P1 F3 95.8(6) . .
F2 P1 F3 91.4(7) 2_655 2_655
F2 P1 F3 88.0(7) . 2_655
F1' P1 F3 95.8(6) 2_655 2_655
F1' P1 F3 85.4(6) . 2_655
F3 P1 F3 178.8(5) . 2_655
F2 P1 F2' 27.2(7) 2_655 2_655
F2 P1 F2' 91.6(10) . 2_655
F1' P1 F2' 128.0(6) 2_655 2_655
F1' P1 F2' 166.6(6) . 2_655
F3 P1 F2' 88.6(4) . 2_655
F3 P1 F2' 90.4(5) 2_655 2_655
F2 P1 F2' 91.6(10) 2_655 .
F2 P1 F2' 27.2(7) . .
F1' P1 F2' 166.6(6) 2_655 .
F1' P1 F2' 128.0(6) . .
F3 P1 F2' 90.4(5) . .
F3 P1 F2' 88.6(4) 2_655 .
F2' P1 F2' 64.4(8) 2_655 .
F2 P1 F1 55.6(8) 2_655 2_655
F2 P1 F1 171.5(8) . 2_655
F1' P1 F1 46.7(6) 2_655 2_655
F1' P1 F1 84.4(7) . 2_655
F3 P1 F1 94.7(6) . 2_655
F3 P1 F1 85.8(6) 2_655 2_655
F2' P1 F1 82.6(6) 2_655 2_655
F2' P1 F1 146.5(6) . 2_655
F2 P1 F1 171.5(8) 2_655 .
F2 P1 F1 55.6(8) . .
F1' P1 F1 84.4(7) 2_655 .
F1' P1 F1 46.7(6) . .
F3 P1 F1 85.8(6) . .
F3 P1 F1 94.7(6) 2_655 .
F2' P1 F1 146.5(6) 2_655 .
F2' P1 F1 82.6(6) . .
F1 P1 F1 130.7(9) 2_655 .
F2 F1 P1 53.6(8) . .
P1 F2 F1 70.8(9) . .
F1' F1' P1 69.9(5) 2_655 .
P1 F2' F2' 57.8(4) . 2_655

loop_
_geom_bond_atom_site_label_1
_geom_bond_atom_site_label_2
_geom_bond_distance
_geom_bond_site_symmetry_2
Pd1 C6 2.052(6) .
Pd1 N2 2.086(5) .
Pd1 C18 2.112(7) .
Pd1 C19 2.144(7) .
Pd1 C20 2.206(7) .
Ag1 N1 2.081(5) .
Ag1 N1 2.081(5) 2_755
C1 C2 1.505(10) .
C2 N1 1.330(8) .
C2 C3 1.389(9) .
C3 C4 1.391(9) .
C4 N2 1.331(8) .
C4 C5 1.500(9) .
C5 N3 1.476(8) .
C6 N3 1.342(8) .
C6 N4 1.354(8) .
C7 C8 1.333(10) .
C7 N3 1.370(9) .
C8 N4 1.389(8) .
C9 C14 1.393(9) .
C9 C10 1.401(9) .
C9 N4 1.439(8) .
C10 C11 1.388(10) .
C10 C15 1.511(9) .
C11 C12 1.399(10) .
C12 C13 1.383(11) .
C12 C16 1.509(10) .
C13 C14 1.400(10) .
C14 C17 1.498(10) .
C18 C19 1.383(10) .
C19 C20 1.411(10) .
C21 C23 1.466(12) .
C23 N5 1.137(11) .
N1 N2 1.370(8) .
P1 F2 1.464(16) 2_655
P1 F2 1.464(17) .
P1 F1' 1.538(13) 2_655
P1 F1' 1.538(13) .
P1 F3 1.571(7) .
P1 F3 1.571(7) 2_655
P1 F2' 1.666(10) 2_655
P1 F2' 1.666(11) .
P1 F1 1.717(14) 2_655
P1 F1 1.717(14) .
F1 F2 1.50(2) .
F1' F1' 1.06(2) 2_655
F2' F2' 1.78(2) 2_655
